data_7713571
loop_
_publ_author_name
'Han, Ding-Chong'
'Tan, Yu-Hui'
'Tang, Yun Zhi'
'Wen, Jia Hui'
'Shi, Huijuan'
'Fan, Xiao-Wei'
'Li, QiaoLING'
'Wang, Meng Na'

_publ_section_title
;
 Halogen Regulating Induced Reversible High-T-Dielectric-Thermal
 Transitions in Novel Layered Organic-Inorganic Hybrid Semiconducting
 Crystals
;
_journal_name_full 'Dalton Transactions'
_journal_paper_doi 10.1039/D3DT01499A
_journal_year 2023
_chemical_formula_moiety '0.5(Cd2 Cl8), 2(C8 H11 Cl N)'
_chemical_formula_sum 'C16 H22 Cd Cl6 N2'
_chemical_formula_weight 567.45
_space_group_crystal_system monoclinic
_space_group_IT_number 14
_space_group_name_Hall '-P 2ybc'
_space_group_name_H-M_alt 'P 1 21/c 1'
_atom_sites_solution_hydrogens geom
_atom_sites_solution_primary iterative
_audit_creation_date 2023-01-31
_audit_creation_method
;
Olex2 1.2
(compiled 2018.05.29 svn.r3508 for OlexSys, GUI svn.r5506)
;
_audit_update_record
;
2023-05-15 deposited with the CCDC.	2023-07-24 downloaded from the CCDC.
;
_cell_angle_alpha 90
_cell_angle_beta 99.102(2)
_cell_angle_gamma 90
_cell_formula_units_Z 2
_cell_length_a 18.8581(14)
_cell_length_b 7.6030(6)
_cell_length_c 7.6418(6)
_cell_measurement_reflns_used 9913
_cell_measurement_temperature 293(2)
_cell_measurement_theta_max 27.567
_cell_measurement_theta_min 2.894
_cell_volume 1081.87(14)
_computing_cell_refinement 'SAINT V8.38A (?, 2016)'
_computing_data_reduction 'SAINT V8.38A (?, 2016)'
_computing_molecular_graphics 'Olex2 (Dolomanov et al., 2009)'
_computing_publication_material 'Olex2 (Dolomanov et al., 2009)'
_computing_structure_refinement 'ShelXL (Sheldrick, 2015)'
_computing_structure_solution 'olex2.solve (Bourhis et al., 2015)'
_diffrn_ambient_temperature 293(2)
_diffrn_measured_fraction_theta_full 0.992
_diffrn_measured_fraction_theta_max 0.991
_diffrn_measurement_device_type 'CCD area detector'
_diffrn_measurement_method 'phi and omega scans'
_diffrn_radiation_monochromator graphite
_diffrn_radiation_type MoK\a
_diffrn_radiation_wavelength 0.71073
_diffrn_reflns_av_R_equivalents 0.0478
_diffrn_reflns_av_unetI/netI 0.0289
_diffrn_reflns_Laue_measured_fraction_full 0.992
_diffrn_reflns_Laue_measured_fraction_max 0.991
_diffrn_reflns_limit_h_max 24
_diffrn_reflns_limit_h_min -24
_diffrn_reflns_limit_k_max 9
_diffrn_reflns_limit_k_min -9
_diffrn_reflns_limit_l_max 9
_diffrn_reflns_limit_l_min -9
_diffrn_reflns_number 15000
_diffrn_reflns_point_group_measured_fraction_full 0.992
_diffrn_reflns_point_group_measured_fraction_max 0.991
_diffrn_reflns_theta_full 25.242
_diffrn_reflns_theta_max 27.593
_diffrn_reflns_theta_min 2.894
_exptl_absorpt_coefficient_mu 1.753
_exptl_absorpt_correction_T_max 0.7456
_exptl_absorpt_correction_T_min 0.5866
_exptl_absorpt_correction_type multi-scan
_exptl_crystal_colour 'metallic light colourless'
_exptl_crystal_colour_lustre metallic
_exptl_crystal_colour_modifier whiteish
_exptl_crystal_colour_primary colourless
_exptl_crystal_density_diffrn 1.742
_exptl_crystal_description plate
_exptl_crystal_F_000 564
_exptl_crystal_size_max 0.18
_exptl_crystal_size_mid 0.12
_exptl_crystal_size_min 0.1
_refine_diff_density_max 1.934
_refine_diff_density_min -0.589
_refine_diff_density_rms 0.121
_refine_ls_extinction_method none
_refine_ls_goodness_of_fit_ref 1.153
_refine_ls_hydrogen_treatment constr
_refine_ls_matrix_type full
_refine_ls_number_parameters 116
_refine_ls_number_reflns 2470
_refine_ls_number_restraints 0
_refine_ls_restrained_S_all 1.153
_refine_ls_R_factor_all 0.0447
_refine_ls_R_factor_gt 0.0403
_refine_ls_shift/su_max 0.000
_refine_ls_shift/su_mean 0.000
_refine_ls_structure_factor_coef Fsqd
_refine_ls_weighting_details 'w=1/[\s^2^(Fo^2^)+(0.0452P)^2^+3.2626P] where P=(Fo^2^+2Fc^2^)/3'
_refine_ls_weighting_scheme calc
_refine_ls_wR_factor_gt 0.1078
_refine_ls_wR_factor_ref 0.1125
_reflns_Friedel_coverage 0.000
_reflns_number_gt 2230
_reflns_number_total 2470
_reflns_threshold_expression 'I > 2\s(I)'
_cod_data_source_file d3dt01499a2.cif
_cod_data_source_block cd
_cod_database_code 7713571
_shelx_shelxl_version_number 2014/7
_shelx_space_group_comment
;
The symmetry employed for this shelxl refinement is uniquely defined
by the following loop, which should always be used as a source of
symmetry information in preference to the above space-group names.
They are only intended as comments.
;
_shelx_estimated_absorpt_t_max 0.844
_shelx_estimated_absorpt_t_min 0.743
_olex2_refinement_description
;
1. Fixed Uiso
 At 1.2 times of:
  All C(H) groups, All C(H,H) groups, All N(H,H,H) groups
2.a Secondary CH2 refined with riding coordinates:
 C7(H7A,H7B), C8(H8A,H8B)
2.b Aromatic/amide H refined with riding coordinates:
 C5(H5), C3(H3), C2(H2), C4(H4)
2.c Idealised Me refined as rotating group:
 N1(H1A,H1B,H1C)
;
_olex2_submission_special_instructions 'No special instructions were received'

loop_
_space_group_symop_operation_xyz
'x, y, z'
'-x, y+1/2, -z+1/2'
'-x, -y, -z'
'x, -y-1/2, z-1/2'

loop_
_atom_site_label
_atom_site_type_symbol
_atom_site_fract_x
_atom_site_fract_y
_atom_site_fract_z
_atom_site_U_iso_or_equiv
_atom_site_adp_type
_atom_site_occupancy
_atom_site_site_symmetry_order
_atom_site_calc_flag
_atom_site_refinement_flags_posn
_atom_site_refinement_flags_adp
_atom_site_refinement_flags_occupancy
_atom_site_disorder_assembly
_atom_site_disorder_group
Cd1 Cd 0.5000 0.0000 0.5000 0.02352(14) Uani 1 2 d S T P . .
Cl3 Cl 0.48304(6) -0.24706(12) 0.74585(12) 0.0348(2) Uani 1 1 d . . . . .
Cl2 Cl 0.36784(5) 0.05189(15) 0.44739(16) 0.0399(2) Uani 1 1 d . . . . .
Cl1 Cl 0.15889(14) 0.2856(2) 0.2842(4) 0.1025(7) Uani 1 1 d . . . . .
N1 N 0.3881(2) 0.4693(5) 0.4542(6) 0.0435(9) Uani 1 1 d . . . . .
H1A H 0.3846 0.3719 0.3887 0.052 Uiso 1 1 calc GR . . . .
H1B H 0.4146 0.4477 0.5590 0.052 Uiso 1 1 calc GR . . . .
H1C H 0.4087 0.5538 0.3991 0.052 Uiso 1 1 calc GR . . . .
C1 C 0.1417(3) 0.5019(7) 0.3382(9) 0.0558(14) Uani 1 1 d . . . . .
C6 C 0.1953(3) 0.6274(7) 0.3415(7) 0.0476(11) Uani 1 1 d . . . . .
C7 C 0.2708(3) 0.5830(9) 0.3127(7) 0.0544(13) Uani 1 1 d . . . . .
H7A H 0.2689 0.4896 0.2256 0.065 Uiso 1 1 calc R . . . .
H7B H 0.2922 0.6854 0.2663 0.065 Uiso 1 1 calc R . . . .
C5 C 0.1773(3) 0.7993(7) 0.3729(7) 0.0510(12) Uani 1 1 d . . . . .
H5 H 0.2121 0.8864 0.3765 0.061 Uiso 1 1 calc R . . . .
C3 C 0.0578(3) 0.7175(10) 0.3965(10) 0.0741(19) Uani 1 1 d . . . . .
H3 H 0.0123 0.7470 0.4193 0.089 Uiso 1 1 calc R . . . .
C2 C 0.0733(3) 0.5464(10) 0.3604(10) 0.0696(17) Uani 1 1 d . . . . .
H2 H 0.0376 0.4611 0.3510 0.083 Uiso 1 1 calc R . . . .
C8 C 0.3163(3) 0.5260(8) 0.4800(8) 0.0551(13) Uani 1 1 d . . . . .
H8A H 0.3209 0.6227 0.5638 0.066 Uiso 1 1 calc R . . . .
H8B H 0.2927 0.4297 0.5309 0.066 Uiso 1 1 calc R . . . .
C4 C 0.1093(4) 0.8450(9) 0.3989(9) 0.0684(16) Uani 1 1 d . . . . .
H4 H 0.0983 0.9619 0.4181 0.082 Uiso 1 1 calc R . . . .

loop_
_atom_site_aniso_label
_atom_site_aniso_U_11
_atom_site_aniso_U_22
_atom_site_aniso_U_33
_atom_site_aniso_U_23
_atom_site_aniso_U_13
_atom_site_aniso_U_12
Cd1 0.0300(2) 0.0192(2) 0.0217(2) 0.00041(11) 0.00502(14) 0.00203(12)
Cl3 0.0523(6) 0.0247(4) 0.0281(5) 0.0086(3) 0.0082(4) 0.0001(4)
Cl2 0.0286(4) 0.0364(5) 0.0540(6) -0.0006(5) 0.0046(4) 0.0000(4)
Cl1 0.1232(18) 0.0516(10) 0.133(2) -0.0101(10) 0.0193(15) -0.0051(10)
N1 0.038(2) 0.0350(19) 0.055(2) 0.0009(17) 0.0017(17) 0.0049(15)
C1 0.056(3) 0.048(3) 0.064(4) 0.005(2) 0.009(3) -0.004(2)
C6 0.038(2) 0.052(3) 0.051(3) 0.007(2) 0.0028(19) 0.001(2)
C7 0.047(3) 0.074(4) 0.044(3) 0.013(3) 0.015(2) 0.006(3)
C5 0.048(3) 0.050(3) 0.053(3) 0.005(2) 0.002(2) -0.005(2)
C3 0.047(3) 0.093(5) 0.085(5) 0.014(4) 0.018(3) 0.012(3)
C2 0.045(3) 0.075(4) 0.090(5) 0.010(4) 0.013(3) -0.018(3)
C8 0.049(3) 0.064(3) 0.052(3) -0.002(2) 0.007(2) 0.014(2)
C4 0.070(4) 0.062(4) 0.072(4) 0.006(3) 0.008(3) 0.015(3)

loop_
_atom_type_symbol
_atom_type_description
_atom_type_scat_dispersion_real
_atom_type_scat_dispersion_imag
_atom_type_scat_source
C C 0.0033 0.0016 'International Tables Vol C Tables 4.2.6.8 and 6.1.1.4'
H H 0.0000 0.0000 'International Tables Vol C Tables 4.2.6.8 and 6.1.1.4'
Cd Cd -0.8075 1.2024 'International Tables Vol C Tables 4.2.6.8 and 6.1.1.4'
Cl Cl 0.1484 0.1585 'International Tables Vol C Tables 4.2.6.8 and 6.1.1.4'
N N 0.0061 0.0033 'International Tables Vol C Tables 4.2.6.8 and 6.1.1.4'

loop_
_geom_angle_atom_site_label_1
_geom_angle_atom_site_label_2
_geom_angle_atom_site_label_3
_geom_angle
_geom_angle_site_symmetry_1
_geom_angle_site_symmetry_3
_geom_angle_publ_flag
Cl3 Cd1 Cl3 180.0 . 3_656 ?
Cl3 Cd1 Cl3 180.0 2_656 4 ?
Cl3 Cd1 Cl3 90.487(8) 3_656 4 ?
Cl3 Cd1 Cl3 90.487(8) . 2_656 ?
Cl3 Cd1 Cl3 89.513(8) 3_656 2_656 ?
Cl3 Cd1 Cl3 89.513(8) . 4 ?
Cl2 Cd1 Cl3 89.72(3) 3_656 2_656 ?
Cl2 Cd1 Cl3 89.72(3) . 4 ?
Cl2 Cd1 Cl3 90.18(4) . 3_656 ?
Cl2 Cd1 Cl3 90.28(3) . 2_656 ?
Cl2 Cd1 Cl3 89.82(4) 3_656 3_656 ?
Cl2 Cd1 Cl3 90.18(4) 3_656 . ?
Cl2 Cd1 Cl3 89.82(4) . . ?
Cl2 Cd1 Cl3 90.28(3) 3_656 4 ?
Cl2 Cd1 Cl2 180.0 3_656 . ?
Cd1 Cl3 Cd1 166.58(5) . 2_646 ?
H1A N1 H1B 109.5 . . ?
H1A N1 H1C 109.5 . . ?
H1B N1 H1C 109.5 . . ?
C8 N1 H1A 109.5 . . ?
C8 N1 H1B 109.5 . . ?
C8 N1 H1C 109.5 . . ?
C6 C1 Cl1 119.5(5) . . ?
C2 C1 Cl1 118.5(5) . . ?
C2 C1 C6 121.7(5) . . ?
C1 C6 C7 122.9(5) . . ?
C5 C6 C1 117.0(5) . . ?
C5 C6 C7 120.0(5) . . ?
C6 C7 H7A 109.3 . . ?
C6 C7 H7B 109.3 . . ?
H7A C7 H7B 108.0 . . ?
C8 C7 C6 111.7(4) . . ?
C8 C7 H7A 109.3 . . ?
C8 C7 H7B 109.3 . . ?
C6 C5 H5 119.1 . . ?
C4 C5 C6 121.8(5) . . ?
C4 C5 H5 119.1 . . ?
C2 C3 H3 120.0 . . ?
C4 C3 H3 120.0 . . ?
C4 C3 C2 120.0(6) . . ?
C1 C2 C3 119.6(6) . . ?
C1 C2 H2 120.2 . . ?
C3 C2 H2 120.2 . . ?
N1 C8 C7 113.0(5) . . ?
N1 C8 H8A 109.0 . . ?
N1 C8 H8B 109.0 . . ?
C7 C8 H8A 109.0 . . ?
C7 C8 H8B 109.0 . . ?
H8A C8 H8B 107.8 . . ?
C5 C4 H4 120.2 . . ?
C3 C4 C5 119.7(6) . . ?
C3 C4 H4 120.2 . . ?

loop_
_geom_bond_atom_site_label_1
_geom_bond_atom_site_label_2
_geom_bond_distance
_geom_bond_site_symmetry_2
_geom_bond_publ_flag
Cd1 Cl3 2.7111(9) . ?
Cd1 Cl3 2.7159(9) 2_656 ?
Cd1 Cl3 2.7111(9) 3_656 ?
Cd1 Cl3 2.7159(9) 4 ?
Cd1 Cl2 2.4922(10) 3_656 ?
Cd1 Cl2 2.4923(10) . ?
Cl3 Cd1 2.7159(9) 2_646 ?
Cl1 C1 1.738(6) . ?
N1 H1A 0.8900 . ?
N1 H1B 0.8900 . ?
N1 H1C 0.8900 . ?
N1 C8 1.463(7) . ?
C1 C6 1.387(7) . ?
C1 C2 1.370(9) . ?
C6 C7 1.512(7) . ?
C6 C5 1.381(8) . ?
C7 H7A 0.9700 . ?
C7 H7B 0.9700 . ?
C7 C8 1.487(7) . ?
C5 H5 0.9300 . ?
C5 C4 1.372(8) . ?
C3 H3 0.9300 . ?
C3 C2 1.370(10) . ?
C3 C4 1.370(10) . ?
C2 H2 0.9300 . ?
C8 H8A 0.9700 . ?
C8 H8B 0.9700 . ?
C4 H4 0.9300 . ?
